data_8105139
loop_
_publ_author_name
'Xin, Wang'
'Shuli, Li'
'Liguo, Yang'
'Haixiang, Song'
'Yongsheng, Niu'

_publ_section_title
;
 The crystal structure of
 (5-chloro-2-hydroxy-N-(4-methoxy-2-oxidobenzylidene)benzohydrazonato-\k3
 N,O,O&#x2032;)-(pyridine-\k1N)copper(II), C20H16ClCuN3O4
;
_journal_issue 2
_journal_name_full 'Zeitschrift f\"ur Kristallographie - New Crystal Structures'
_journal_page_first 457
_journal_page_last 458
_journal_paper_doi 10.1515/ncrs-2019-0761
_journal_volume 235
_journal_year 2020
_chemical_formula_sum 'C20 H16 Cl Cu N3 O4'
_chemical_formula_weight 461.35
_space_group_crystal_system triclinic
_space_group_IT_number 2
_space_group_name_Hall '-P 1'
_space_group_name_H-M_alt 'P -1'
_atom_sites_solution_hydrogens geom
_cell_angle_alpha 88.603(6)
_cell_angle_beta 81.093(6)
_cell_angle_gamma 83.715(6)
_cell_formula_units_Z 2
_cell_length_a 7.629(4)
_cell_length_b 8.893(5)
_cell_length_c 14.193(8)
_cell_measurement_reflns_used 9971
_cell_measurement_temperature 296(2)
_cell_measurement_theta_max 27.46
_cell_measurement_theta_min 2.30
_cell_volume 945.6(9)
_computing_structure_refinement 'SHELXL-2014/7 (Sheldrick, 2014)'
_diffrn_ambient_temperature 296(2)
_diffrn_measured_fraction_theta_full 0.998
_diffrn_measured_fraction_theta_max 0.995
_diffrn_measurement_device_type 'Bruker APEX-II CCD'
_diffrn_measurement_method '\f and \w scans'
_diffrn_radiation_type MoK\a
_diffrn_radiation_wavelength 0.71073
_diffrn_reflns_av_R_equivalents 0.0217
_diffrn_reflns_av_unetI/netI 0.0131
_diffrn_reflns_Laue_measured_fraction_full 0.998
_diffrn_reflns_Laue_measured_fraction_max 0.995
_diffrn_reflns_limit_h_max 9
_diffrn_reflns_limit_h_min -9
_diffrn_reflns_limit_k_max 11
_diffrn_reflns_limit_k_min -11
_diffrn_reflns_limit_l_max 18
_diffrn_reflns_limit_l_min -18
_diffrn_reflns_number 27248
_diffrn_reflns_point_group_measured_fraction_full 0.998
_diffrn_reflns_point_group_measured_fraction_max 0.995
_diffrn_reflns_theta_full 25.242
_diffrn_reflns_theta_max 27.509
_diffrn_reflns_theta_min 2.715
_exptl_absorpt_coefficient_mu 1.330
_exptl_absorpt_correction_T_max 0.7456
_exptl_absorpt_correction_T_min 0.6582
_exptl_absorpt_correction_type none
_exptl_crystal_colour yellow
_exptl_crystal_density_diffrn 1.620
_exptl_crystal_description block
_exptl_crystal_F_000 470
_refine_diff_density_max 0.398
_refine_diff_density_min -0.284
_refine_diff_density_rms 0.049
_refine_ls_extinction_coef .
_refine_ls_extinction_method none
_refine_ls_goodness_of_fit_ref 1.044
_refine_ls_hydrogen_treatment constr
_refine_ls_matrix_type full
_refine_ls_number_parameters 264
_refine_ls_number_reflns 4325
_refine_ls_number_restraints 0
_refine_ls_restrained_S_all 1.044
_refine_ls_R_factor_all 0.0267
_refine_ls_R_factor_gt 0.0245
_refine_ls_shift/su_max 0.002
_refine_ls_shift/su_mean 0.000
_refine_ls_structure_factor_coef Fsqd
_refine_ls_weighting_details 'w=1/[\s^2^(Fo^2^)+(0.0377P)^2^+0.3431P] where P=(Fo^2^+2Fc^2^)/3'
_refine_ls_weighting_scheme calc
_refine_ls_wR_factor_gt 0.0694
_refine_ls_wR_factor_ref 0.0709
_reflns_Friedel_coverage 0.000
_reflns_Friedel_fraction_full .
_reflns_Friedel_fraction_max .
_reflns_number_gt 4033
_reflns_number_total 4325
_reflns_threshold_expression 'I > 2\s(I)'
_cod_data_source_file suppl_ncrs-2019-0761_suppl.cif
_cod_data_source_block 123_a
_cod_database_code 8105139
_shelx_space_group_comment
;
The symmetry employed for this shelxl refinement is uniquely defined
by the following loop, which should always be used as a source of
symmetry information in preference to the above space-group names.
They are only intended as comments.
;

loop_
_space_group_symop_operation_xyz
'x, y, z'
'-x, -y, -z'

loop_
_atom_site_label
_atom_site_type_symbol
_atom_site_fract_x
_atom_site_fract_y
_atom_site_fract_z
_atom_site_U_iso_or_equiv
_atom_site_adp_type
_atom_site_occupancy
_atom_site_site_symmetry_order
_atom_site_calc_flag
_atom_site_refinement_flags_posn
_atom_site_refinement_flags_adp
_atom_site_refinement_flags_occupancy
_atom_site_disorder_assembly
_atom_site_disorder_group
Cu1 Cu 0.19265(2) 0.48068(2) 0.54625(2) 0.03257(7) Uani 1 1 d . . . . .
N1 N 0.33452(17) 0.62957(14) 0.48025(9) 0.0322(3) Uani 1 1 d . . . . .
O1 O 0.5673(2) 0.94101(15) 0.59279(9) 0.0531(3) Uani 1 1 d . . . . .
H1 H 0.5345 0.8853 0.5553 0.080 Uiso 1 1 calc R U . . .
Cl1 Cl 0.25167(10) 0.82672(8) 0.98876(4) 0.07745(19) Uani 1 1 d . . . . .
C1 C 0.3469(3) 0.8565(2) 0.87016(12) 0.0448(4) Uani 1 1 d . . . . .
C2 C 0.4604(3) 0.9683(2) 0.84987(13) 0.0464(4) Uani 1 1 d . . . . .
H2 H 0.4872 1.0259 0.8986 0.056 Uiso 1 1 calc R U . . .
O2 O 0.24477(15) 0.58381(13) 0.65634(8) 0.0372(2) Uani 1 1 d . . . . .
N2 N 0.12065(17) 0.29834(14) 0.62477(9) 0.0336(3) Uani 1 1 d . . . . .
O3 O 0.13323(15) 0.40800(13) 0.43103(8) 0.0371(2) Uani 1 1 d . . . . .
N3 N 0.39653(18) 0.72729(15) 0.54005(9) 0.0362(3) Uani 1 1 d . . . . .
C3 C 0.5333(2) 0.99298(19) 0.75623(13) 0.0438(4) Uani 1 1 d . . . . .
H3 H 0.6096 1.0679 0.7421 0.053 Uiso 1 1 calc R U . . .
C4 C 0.4945(2) 0.90753(18) 0.68250(12) 0.0368(3) Uani 1 1 d . . . . .
O4 O 0.1675(2) 0.3031(2) 0.10903(10) 0.0660(4) Uani 1 1 d . . . . .
C5 C 0.3828(2) 0.79102(17) 0.70432(11) 0.0328(3) Uani 1 1 d . . . . .
C6 C 0.3092(2) 0.76768(19) 0.79939(11) 0.0387(3) Uani 1 1 d . . . . .
H6 H 0.2346 0.6919 0.8148 0.046 Uiso 1 1 calc R U . . .
C7 C 0.33859(19) 0.69396(17) 0.62998(11) 0.0320(3) Uani 1 1 d . . . . .
C8 C 0.3831(2) 0.64364(17) 0.38936(11) 0.0339(3) Uani 1 1 d . . . . .
H8 H 0.4587 0.7166 0.3679 0.041 Uiso 1 1 calc R U . . .
C9 C 0.3267(2) 0.55272(17) 0.31959(10) 0.0329(3) Uani 1 1 d . . . . .
C10 C 0.3919(2) 0.5777(2) 0.22270(11) 0.0413(4) Uani 1 1 d . . . . .
H10 H 0.4705 0.6506 0.2072 0.050 Uiso 1 1 calc R U . . .
C11 C 0.3443(3) 0.4992(2) 0.14997(12) 0.0465(4) Uani 1 1 d . . . . .
H11 H 0.3885 0.5191 0.0866 0.056 Uiso 1 1 calc R U . . .
C12 C 0.2279(2) 0.3887(2) 0.17393(12) 0.0435(4) Uani 1 1 d . . . . .
C13 C 0.1631(2) 0.35871(19) 0.26819(11) 0.0391(3) Uani 1 1 d . . . . .
H13 H 0.0877 0.2831 0.2823 0.047 Uiso 1 1 calc R U . . .
C14 C 0.20797(19) 0.43926(17) 0.34310(10) 0.0324(3) Uani 1 1 d . . . . .
C15 C 0.2294(4) 0.3250(4) 0.01095(16) 0.0907(10) Uani 1 1 d . . . . .
H15A H 0.1890 0.4258 -0.0077 0.136 Uiso 1 1 calc R U . . .
H15B H 0.1836 0.2533 -0.0258 0.136 Uiso 1 1 calc R U . . .
H15C H 0.3574 0.3108 -0.0002 0.136 Uiso 1 1 calc R U . . .
C16 C 0.1098(2) 0.2974(2) 0.72013(12) 0.0425(4) Uani 1 1 d . . . . .
H16 H 0.1429 0.3801 0.7493 0.051 Uiso 1 1 calc R U . . .
C17 C 0.0515(3) 0.1789(2) 0.77645(13) 0.0476(4) Uani 1 1 d . . . . .
H17 H 0.0455 0.1824 0.8423 0.057 Uiso 1 1 calc R U . . .
C18 C 0.0024(3) 0.0560(2) 0.73497(14) 0.0489(4) Uani 1 1 d . . . . .
H18 H -0.0375 -0.0250 0.7717 0.059 Uiso 1 1 calc R U . . .
C19 C 0.0137(3) 0.0558(2) 0.63768(15) 0.0628(6) Uani 1 1 d . . . . .
H19 H -0.0187 -0.0262 0.6074 0.075 Uiso 1 1 calc R U . . .
C20 C 0.0731(3) 0.1774(2) 0.58478(13) 0.0503(4) Uani 1 1 d . . . . .
H20 H 0.0805 0.1752 0.5188 0.060 Uiso 1 1 calc R U . . .

loop_
_atom_site_aniso_label
_atom_site_aniso_U_11
_atom_site_aniso_U_22
_atom_site_aniso_U_33
_atom_site_aniso_U_23
_atom_site_aniso_U_13
_atom_site_aniso_U_12
Cu1 0.03915(11) 0.03650(11) 0.02564(10) -0.00089(7) -0.00861(7) -0.01470(8)
N1 0.0379(6) 0.0323(6) 0.0287(6) -0.0029(5) -0.0079(5) -0.0100(5)
O1 0.0713(9) 0.0533(8) 0.0401(7) -0.0025(6) -0.0055(6) -0.0339(7)
Cl1 0.1036(5) 0.1036(5) 0.0318(2) -0.0089(3) -0.0059(2) -0.0456(4)
C1 0.0556(10) 0.0505(10) 0.0311(8) -0.0048(7) -0.0119(7) -0.0099(8)
C2 0.0604(11) 0.0422(9) 0.0414(9) -0.0111(7) -0.0182(8) -0.0107(8)
O2 0.0442(6) 0.0428(6) 0.0293(5) -0.0014(4) -0.0091(4) -0.0209(5)
N2 0.0377(6) 0.0339(6) 0.0309(6) -0.0010(5) -0.0073(5) -0.0085(5)
O3 0.0431(6) 0.0441(6) 0.0273(5) -0.0031(4) -0.0066(4) -0.0161(5)
N3 0.0463(7) 0.0351(7) 0.0310(6) -0.0033(5) -0.0098(5) -0.0151(5)
C3 0.0522(10) 0.0351(8) 0.0490(10) -0.0044(7) -0.0153(8) -0.0151(7)
C4 0.0425(8) 0.0336(7) 0.0366(8) -0.0014(6) -0.0093(6) -0.0094(6)
O4 0.0731(9) 0.0951(12) 0.0355(7) -0.0238(7) -0.0069(6) -0.0308(8)
C5 0.0374(7) 0.0312(7) 0.0327(7) -0.0028(6) -0.0115(6) -0.0069(6)
C6 0.0460(9) 0.0402(8) 0.0335(8) -0.0003(6) -0.0114(6) -0.0128(7)
C7 0.0340(7) 0.0326(7) 0.0318(7) -0.0019(6) -0.0099(6) -0.0070(6)
C8 0.0385(8) 0.0333(7) 0.0309(7) 0.0003(6) -0.0043(6) -0.0091(6)
C9 0.0365(7) 0.0346(7) 0.0274(7) -0.0031(6) -0.0040(6) -0.0033(6)
C10 0.0482(9) 0.0435(9) 0.0314(8) -0.0018(7) -0.0005(7) -0.0093(7)
C11 0.0547(10) 0.0576(11) 0.0259(8) -0.0054(7) -0.0002(7) -0.0074(8)
C12 0.0444(9) 0.0547(10) 0.0324(8) -0.0140(7) -0.0073(7) -0.0040(7)
C13 0.0400(8) 0.0447(9) 0.0343(8) -0.0090(7) -0.0066(6) -0.0090(7)
C14 0.0337(7) 0.0350(7) 0.0286(7) -0.0035(6) -0.0061(5) -0.0024(6)
C15 0.0982(19) 0.146(3) 0.0346(11) -0.0314(14) -0.0047(11) -0.0453(19)
C16 0.0561(10) 0.0424(9) 0.0329(8) -0.0002(7) -0.0124(7) -0.0152(7)
C17 0.0606(11) 0.0509(10) 0.0339(8) 0.0060(7) -0.0102(7) -0.0144(8)
C18 0.0572(11) 0.0407(9) 0.0508(10) 0.0103(8) -0.0097(8) -0.0148(8)
C19 0.1011(17) 0.0427(10) 0.0515(11) -0.0026(8) -0.0161(11) -0.0314(11)
C20 0.0779(13) 0.0425(9) 0.0343(9) -0.0037(7) -0.0103(8) -0.0205(9)

loop_
_atom_type_symbol
_atom_type_description
_atom_type_scat_dispersion_real
_atom_type_scat_dispersion_imag
_atom_type_scat_source
C C 0.0033 0.0016 'International Tables Vol C Tables 4.2.6.8 and 6.1.1.4'
H H 0.0000 0.0000 'International Tables Vol C Tables 4.2.6.8 and 6.1.1.4'
N N 0.0061 0.0033 'International Tables Vol C Tables 4.2.6.8 and 6.1.1.4'
O O 0.0106 0.0060 'International Tables Vol C Tables 4.2.6.8 and 6.1.1.4'
Cl Cl 0.1484 0.1585 'International Tables Vol C Tables 4.2.6.8 and 6.1.1.4'
Cu Cu 0.3201 1.2651 'International Tables Vol C Tables 4.2.6.8 and 6.1.1.4'

loop_
_geom_angle_atom_site_label_1
_geom_angle_atom_site_label_2
_geom_angle_atom_site_label_3
_geom_angle
_geom_angle_site_symmetry_1
_geom_angle_site_symmetry_3
O3 Cu1 N1 93.15(6) . .
O3 Cu1 O2 171.72(5) . .
N1 Cu1 O2 81.12(6) . .
O3 Cu1 N2 94.43(6) . .
N1 Cu1 N2 161.87(5) . .
O2 Cu1 N2 92.78(6) . .
C8 N1 N3 117.72(13) . .
C8 N1 Cu1 127.71(10) . .
N3 N1 Cu1 114.50(10) . .
C4 O1 H1 109.5 . .
C6 C1 C2 121.36(17) . .
C6 C1 Cl1 119.53(14) . .
C2 C1 Cl1 119.10(13) . .
C3 C2 C1 118.97(15) . .
C3 C2 H2 120.5 . .
C1 C2 H2 120.5 . .
C7 O2 Cu1 110.82(10) . .
C20 N2 C16 117.27(15) . .
C20 N2 Cu1 121.63(12) . .
C16 N2 Cu1 121.01(11) . .
C14 O3 Cu1 126.37(10) . .
C7 N3 N1 109.48(12) . .
C2 C3 C4 121.16(16) . .
C2 C3 H3 119.4 . .
C4 C3 H3 119.4 . .
O1 C4 C3 117.58(15) . .
O1 C4 C5 123.06(14) . .
C3 C4 C5 119.35(15) . .
C12 O4 C15 118.30(18) . .
C6 C5 C4 118.89(14) . .
C6 C5 C7 118.77(14) . .
C4 C5 C7 122.33(14) . .
C1 C6 C5 120.22(16) . .
C1 C6 H6 119.9 . .
C5 C6 H6 119.9 . .
O2 C7 N3 124.03(13) . .
O2 C7 C5 118.49(14) . .
N3 C7 C5 117.48(13) . .
N1 C8 C9 123.64(14) . .
N1 C8 H8 118.2 . .
C9 C8 H8 118.2 . .
C10 C9 C14 118.38(14) . .
C10 C9 C8 117.99(14) . .
C14 C9 C8 123.64(14) . .
C11 C10 C9 122.88(16) . .
C11 C10 H10 118.6 . .
C9 C10 H10 118.6 . .
C10 C11 C12 118.15(16) . .
C10 C11 H11 120.9 . .
C12 C11 H11 120.9 . .
O4 C12 C13 114.61(16) . .
O4 C12 C11 124.51(16) . .
C13 C12 C11 120.87(15) . .
C12 C13 C14 121.72(16) . .
C12 C13 H13 119.1 . .
C14 C13 H13 119.1 . .
O3 C14 C13 117.72(14) . .
O3 C14 C9 124.28(13) . .
C13 C14 C9 117.97(14) . .
O4 C15 H15A 109.5 . .
O4 C15 H15B 109.5 . .
H15A C15 H15B 109.5 . .
O4 C15 H15C 109.5 . .
H15A C15 H15C 109.5 . .
H15B C15 H15C 109.5 . .
N2 C16 C17 122.67(16) . .
N2 C16 H16 118.7 . .
C17 C16 H16 118.7 . .
C18 C17 C16 119.64(17) . .
C18 C17 H17 120.2 . .
C16 C17 H17 120.2 . .
C17 C18 C19 118.10(17) . .
C17 C18 H18 121.0 . .
C19 C18 H18 121.0 . .
C18 C19 C20 119.83(18) . .
C18 C19 H19 120.1 . .
C20 C19 H19 120.1 . .
N2 C20 C19 122.50(17) . .
N2 C20 H20 118.8 . .
C19 C20 H20 118.8 . .

loop_
_geom_bond_atom_site_label_1
_geom_bond_atom_site_label_2
_geom_bond_distance
_geom_bond_site_symmetry_2
Cu1 O3 1.9086(14) .
Cu1 N1 1.9343(14) .
Cu1 O2 1.9450(13) .
Cu1 N2 2.0225(15) .
N1 C8 1.293(2) .
N1 N3 1.3964(17) .
O1 C4 1.348(2) .
O1 H1 0.8200 .
Cl1 C1 1.753(2) .
C1 C6 1.376(2) .
C1 C2 1.385(3) .
C2 C3 1.381(3) .
C2 H2 0.9300 .
O2 C7 1.2902(19) .
N2 C20 1.338(2) .
N2 C16 1.343(2) .
O3 C14 1.3257(19) .
N3 C7 1.322(2) .
C3 C4 1.394(2) .
C3 H3 0.9300 .
C4 C5 1.411(2) .
O4 C12 1.372(2) .
O4 C15 1.415(3) .
C5 C6 1.399(2) .
C5 C7 1.480(2) .
C6 H6 0.9300 .
C8 C9 1.437(2) .
C8 H8 0.9300 .
C9 C10 1.409(2) .
C9 C14 1.428(2) .
C10 C11 1.375(2) .
C10 H10 0.9300 .
C11 C12 1.397(3) .
C11 H11 0.9300 .
C12 C13 1.383(2) .
C13 C14 1.401(2) .
C13 H13 0.9300 .
C15 H15A 0.9600 .
C15 H15B 0.9600 .
C15 H15C 0.9600 .
C16 C17 1.378(2) .
C16 H16 0.9300 .
C17 C18 1.367(3) .
C17 H17 0.9300 .
C18 C19 1.370(3) .
C18 H18 0.9300 .
C19 C20 1.379(3) .
C19 H19 0.9300 .
C20 H20 0.9300 .
